data_8103337
loop_
_publ_author_name
'Kai-Sheng Diao'
'Long Li'
'Yu-Qiu Ding'
'Xian-Hong Yin'

_publ_section_title
;
 Crystal structure of
 catena-octakisaquabis(m5-1,3,5-benzenetricarboxylato)dizinc(II)disodium
 --- water (1:3), Na2Zn2(C9H3O6)2(H2O)8 &#x00B7; 3H2O
;
_journal_issue 2
_journal_name_full 'Zeitschrift f\"ur Kristallographie - New Crystal Structures'
_journal_page_first 137
_journal_volume 227
_journal_year 2012
_chemical_formula_moiety 'C18 H28 Na2 O23 Zn2'
_chemical_formula_sum 'C18 H28 Na2 O23 Zn2'
_chemical_formula_weight 789.12
_space_group_IT_number 2
_symmetry_cell_setting triclinic
_symmetry_space_group_name_Hall '-P 1'
_symmetry_space_group_name_H-M 'P -1'
_atom_sites_solution_hydrogens geom
_atom_sites_solution_primary direct
_atom_sites_solution_secondary difmap
_audit_creation_method SHELXL-97
_audit_update_record
;
2011-09-10 # Formatted by publCIF
;
_cell_angle_alpha 78.982(2)
_cell_angle_beta 85.788(2)
_cell_angle_gamma 73.619(2)
_cell_formula_units_Z 2
_cell_length_a 7.1117(3)
_cell_length_b 11.2113(4)
_cell_length_c 18.3804(7)
_cell_measurement_reflns_used 8372
_cell_measurement_temperature 296(2)
_cell_measurement_theta_max 28.26
_cell_measurement_theta_min 2.40
_cell_volume 1379.79(9)
_computing_cell_refinement 'Bruker SMART'
_computing_data_collection 'Bruker SMART'
_computing_data_reduction 'Bruker SAINT'
_computing_molecular_graphics 'Bruker SHELXTL'
_computing_publication_material 'Bruker SHELXTL'
_computing_structure_refinement 'SHELXL-97 (Sheldrick, 1997)'
_computing_structure_solution 'SHELXS-97 (Sheldrick, 1990)'
_diffrn_ambient_temperature 296(2)
_diffrn_measured_fraction_theta_full 1.000
_diffrn_measured_fraction_theta_max 1.000
_diffrn_measurement_device_type 'CCD area detector'
_diffrn_measurement_method 'phi and omega scans'
_diffrn_radiation_monochromator graphite
_diffrn_radiation_source 'fine-focus sealed tube'
_diffrn_radiation_type MoK\a
_diffrn_radiation_wavelength 0.71073
_diffrn_reflns_av_R_equivalents 0.0196
_diffrn_reflns_av_sigmaI/netI 0.0170
_diffrn_reflns_limit_h_max 8
_diffrn_reflns_limit_h_min -8
_diffrn_reflns_limit_k_max 13
_diffrn_reflns_limit_k_min -13
_diffrn_reflns_limit_l_max 21
_diffrn_reflns_limit_l_min -21
_diffrn_reflns_number 20223
_diffrn_reflns_theta_full 25.00
_diffrn_reflns_theta_max 25.00
_diffrn_reflns_theta_min 1.13
_exptl_absorpt_coefficient_mu 1.873
_exptl_absorpt_correction_T_max 0.5684
_exptl_absorpt_correction_T_min 0.5601
_exptl_absorpt_correction_type multi-scan
_exptl_absorpt_process_details SADABS
_exptl_crystal_colour colorless
_exptl_crystal_density_diffrn 1.899
_exptl_crystal_density_method 'not measured'
_exptl_crystal_description block
_exptl_crystal_F_000 804
_exptl_crystal_size_max 0.35
_exptl_crystal_size_mid 0.35
_exptl_crystal_size_min 0.34
_refine_diff_density_max 0.283
_refine_diff_density_min -0.380
_refine_diff_density_rms 0.055
_refine_ls_extinction_method none
_refine_ls_goodness_of_fit_ref 1.060
_refine_ls_hydrogen_treatment constr
_refine_ls_matrix_type full
_refine_ls_number_parameters 406
_refine_ls_number_reflns 4880
_refine_ls_number_restraints 0
_refine_ls_restrained_S_all 1.060
_refine_ls_R_factor_all 0.0281
_refine_ls_R_factor_gt 0.0239
_refine_ls_shift/su_max 0.002
_refine_ls_shift/su_mean 0.000
_refine_ls_structure_factor_coef Fsqd
_refine_ls_weighting_details 'calc w=1/[\s^2^(Fo^2^)+(0.0364P)^2^+0.6982P] where P=(Fo^2^+2Fc^2^)/3'
_refine_ls_weighting_scheme calc
_refine_ls_wR_factor_gt 0.0678
_refine_ls_wR_factor_ref 0.0705
_reflns_number_gt 4274
_reflns_number_total 4880
_reflns_threshold_expression >2sigma(I)
_cod_data_source_file 1267-3678.cff
_cod_data_source_block ss
_cod_depositor_comments
;
The following automatic conversions were performed:

'_symmetry_cell_setting' value 'Triclinic' changed to 'triclinic'
according to /home/saulius/struct/CIF-dictionaries/cif_core.dic
dictionary named 'cif_core.dic' version 2.4.1 from 2010-06-29.

Automatic conversion script
Id: cif_fix_values 1891 2012-01-12 08:04:46Z andrius 
;
_cod_original_sg_symbol_H-M 'P-1   '
_cod_database_code 8103337

loop_
_symmetry_equiv_pos_as_xyz
'x, y, z'
'-x, -y, -z'

loop_
_atom_site_label
_atom_site_type_symbol
_atom_site_fract_x
_atom_site_fract_y
_atom_site_fract_z
_atom_site_U_iso_or_equiv
_atom_site_adp_type
_atom_site_occupancy
_atom_site_symmetry_multiplicity
_atom_site_calc_flag
_atom_site_refinement_flags
Zn1 Zn 0.30144(3) 0.983973(19) 0.333649(11) 0.01999(8) Uani 1 1 d .
Zn2 Zn 0.31342(3) 0.491308(19) 0.836856(11) 0.02089(8) Uani 1 1 d .
Na1 Na 0.50440(11) 0.75195(7) 0.74832(4) 0.0310(2) Uani 1 1 d .
Na2 Na 0.50890(11) 0.25307(6) 0.75234(4) 0.0283(2) Uani 1 1 d .
O1 O 0.2410(2) 0.82078(13) -0.08497(8) 0.0313(3) Uani 1 1 d .
O2 O 0.2394(2) 0.72754(13) 0.03248(8) 0.0342(4) Uani 1 1 d .
O3 O 0.2681(2) 1.25306(14) -0.15386(7) 0.0294(3) Uani 1 1 d .
O4 O 0.2757(2) 1.37041(12) -0.07083(7) 0.0259(3) Uani 1 1 d .
O5 O 0.2741(3) 1.16882(14) 0.20028(8) 0.0383(4) Uani 1 1 d .
O6 O 0.2727(2) 0.96897(13) 0.22915(7) 0.0291(3) Uani 1 1 d .
O7 O 0.2642(2) 0.73996(14) 0.34636(7) 0.0312(3) Uani 1 1 d .
O8 O 0.2761(2) 0.86141(12) 0.42639(7) 0.0250(3) Uani 1 1 d .
O9 O 0.6091(2) 0.87244(13) 0.31521(8) 0.0271(3) Uani 1 1 d .
H9A H 0.6667 0.8310 0.3549 0.033 Uiso 1 1 d R
H9B H 0.6789 0.9156 0.2891 0.033 Uiso 1 1 d R
O10 O 0.0141(2) 1.08782(14) 0.34745(9) 0.0351(4) Uani 1 1 d .
H10A H -0.0536 1.0553 0.3815 0.042 Uiso 1 1 d R
H10B H -0.0561 1.1604 0.3283 0.042 Uiso 1 1 d R
O11 O 0.4185(2) 1.10701(12) 0.37034(8) 0.0255(3) Uani 1 1 d .
H11A H 0.5221 1.0680 0.3944 0.031 Uiso 1 1 d R
H11B H 0.3370 1.1503 0.3980 0.031 Uiso 1 1 d R
O12 O 0.0478(2) 0.65660(17) 0.25318(9) 0.0502(4) Uani 1 1 d .
H12A H -0.0475 0.7036 0.2267 0.060 Uiso 1 1 d R
H12B H 0.0903 0.7019 0.2765 0.060 Uiso 1 1 d R
O13 O 0.2401(2) 0.48406(13) 0.05095(8) 0.0301(3) Uani 1 1 d .
H13A H 0.2410 0.5611 0.0407 0.036 Uiso 1 1 d R
H13B H 0.2517 0.4555 0.0107 0.036 Uiso 1 1 d R
O14 O 0.7566(2) 1.01425(13) 0.45049(8) 0.0296(3) Uani 1 1 d .
H14A H 0.7464 1.0383 0.4921 0.036 Uiso 1 1 d R
H14B H 0.7610 0.9363 0.4580 0.036 Uiso 1 1 d R
O15 O 0.2385(2) 0.29839(14) 0.43361(8) 0.0352(4) Uani 1 1 d .
O16 O 0.2234(2) 0.22375(13) 0.55358(8) 0.0328(4) Uani 1 1 d .
O17 O 0.2517(2) 0.68551(12) 0.70031(7) 0.0259(3) Uani 1 1 d .
O18 O 0.3158(2) 0.47703(12) 0.73157(7) 0.0246(3) Uani 1 1 d .
O19 O 0.4293(2) 0.61850(12) 0.86593(7) 0.0252(3) Uani 1 1 d .
H19A H 0.5335 0.5815 0.8901 0.030 Uiso 1 1 d R
H19B H 0.3485 0.6638 0.8929 0.030 Uiso 1 1 d R
O20 O 0.0250(2) 0.59100(15) 0.84691(9) 0.0404(4) Uani 1 1 d .
H20A H -0.0469 0.6633 0.8282 0.049 Uiso 1 1 d R
H20B H -0.0417 0.5567 0.8805 0.049 Uiso 1 1 d R
O21 O 0.6161(2) 0.36344(13) 0.83393(8) 0.0275(3) Uani 1 1 d .
H21A H 0.6538 0.3183 0.8757 0.033 Uiso 1 1 d R
H21B H 0.7008 0.4009 0.8143 0.033 Uiso 1 1 d R
O22 O 0.7751(3) 0.60217(17) 0.71230(10) 0.0620(6) Uani 1 1 d .
H22A H 0.8303 0.5232 0.7201 0.074 Uiso 1 1 d R
H22B H 0.7743 0.6292 0.6658 0.074 Uiso 1 1 d R
O23 O 0.2329(2) 0.94381(15) 0.77077(9) 0.0407(4) Uani 1 1 d .
H23A H 0.1579 0.9279 0.7422 0.049 Uiso 1 1 d R
H23B H 0.2245 0.9012 0.8138 0.049 Uiso 1 1 d R
C1 C 0.2392(3) 0.82187(18) -0.01672(11) 0.0213(4) Uani 1 1 d .
C2 C 0.2411(3) 0.94302(17) 0.00678(10) 0.0185(4) Uani 1 1 d .
C3 C 0.2485(3) 1.04715(17) -0.04672(10) 0.0182(4) Uani 1 1 d .
H3 H 0.2485 1.0419 -0.0966 0.022 Uiso 1 1 calc R
C4 C 0.2409(3) 0.95247(17) 0.08128(10) 0.0187(4) Uani 1 1 d .
H4 H 0.2318 0.8841 0.1177 0.022 Uiso 1 1 calc R
C5 C 0.2540(3) 1.06251(17) 0.10185(10) 0.0179(4) Uani 1 1 d .
C6 C 0.2606(3) 1.16663(17) 0.04732(10) 0.0183(4) Uani 1 1 d .
H6 H 0.2680 1.2410 0.0608 0.022 Uiso 1 1 calc R
C7 C 0.2560(3) 1.15916(17) -0.02699(10) 0.0188(4) Uani 1 1 d .
C8 C 0.2672(3) 1.06982(18) 0.18176(10) 0.0195(4) Uani 1 1 d .
C9 C 0.2658(3) 1.26709(18) -0.08830(10) 0.0206(4) Uani 1 1 d .
C10 C 0.2654(3) 0.75641(18) 0.41111(10) 0.0204(4) Uani 1 1 d .
C11 C 0.2576(3) 0.65123(17) 0.47471(10) 0.0182(4) Uani 1 1 d .
C12 C 0.2485(3) 0.53601(17) 0.45940(10) 0.0186(4) Uani 1 1 d .
H12 H 0.2468 0.5259 0.4104 0.022 Uiso 1 1 calc R
C13 C 0.2419(3) 0.43573(17) 0.51660(10) 0.0184(4) Uani 1 1 d .
C14 C 0.2342(3) 0.31032(18) 0.49993(11) 0.0219(4) Uani 1 1 d .
C15 C 0.2460(3) 0.45205(17) 0.58936(10) 0.0190(4) Uani 1 1 d .
H15 H 0.2391 0.3863 0.6280 0.023 Uiso 1 1 calc R
C16 C 0.2605(3) 0.56558(17) 0.60536(10) 0.0180(4) Uani 1 1 d .
C17 C 0.2640(3) 0.66549(17) 0.54765(10) 0.0185(4) Uani 1 1 d .
H17 H 0.2706 0.7421 0.5581 0.022 Uiso 1 1 calc R
C18 C 0.2755(3) 0.57922(17) 0.68385(10) 0.0186(4) Uani 1 1 d .

loop_
_atom_site_aniso_label
_atom_site_aniso_U_11
_atom_site_aniso_U_22
_atom_site_aniso_U_33
_atom_site_aniso_U_23
_atom_site_aniso_U_13
_atom_site_aniso_U_12
Zn1 0.03043(14) 0.01767(13) 0.01243(13) -0.00120(9) -0.00036(9) -0.00850(10)
Zn2 0.03386(15) 0.01751(13) 0.01243(13) -0.00169(9) -0.00008(9) -0.00959(10)
Na1 0.0419(5) 0.0287(5) 0.0276(5) -0.0048(4) -0.0017(4) -0.0176(4)
Na2 0.0399(5) 0.0258(5) 0.0205(4) -0.0082(4) 0.0035(4) -0.0093(4)
O1 0.0510(9) 0.0231(8) 0.0215(8) -0.0081(6) -0.0039(7) -0.0092(7)
O2 0.0590(10) 0.0189(7) 0.0262(8) 0.0006(6) -0.0119(7) -0.0135(7)
O3 0.0450(9) 0.0320(8) 0.0122(7) 0.0007(6) 0.0005(6) -0.0157(7)
O4 0.0427(8) 0.0172(7) 0.0180(7) -0.0002(5) 0.0032(6) -0.0114(6)
O5 0.0717(12) 0.0307(9) 0.0216(8) -0.0066(6) -0.0042(7) -0.0265(8)
O6 0.0514(9) 0.0217(7) 0.0119(7) 0.0008(5) -0.0044(6) -0.0080(7)
O7 0.0497(9) 0.0334(8) 0.0132(7) -0.0006(6) 0.0004(6) -0.0182(7)
O8 0.0403(8) 0.0175(7) 0.0169(7) 0.0005(5) 0.0020(6) -0.0106(6)
O9 0.0326(8) 0.0256(7) 0.0233(7) -0.0023(6) -0.0015(6) -0.0092(6)
O10 0.0322(8) 0.0250(8) 0.0375(9) 0.0058(7) 0.0061(7) 0.0003(6)
O11 0.0316(8) 0.0222(7) 0.0249(7) -0.0100(6) -0.0027(6) -0.0065(6)
O12 0.0469(10) 0.0575(11) 0.0490(11) -0.0119(9) -0.0096(8) -0.0150(9)
O13 0.0467(9) 0.0226(7) 0.0235(8) -0.0049(6) -0.0010(7) -0.0133(7)
O14 0.0445(9) 0.0223(7) 0.0239(8) -0.0037(6) -0.0005(6) -0.0123(7)
O15 0.0582(10) 0.0256(8) 0.0238(8) -0.0104(6) -0.0026(7) -0.0101(7)
O16 0.0534(10) 0.0192(7) 0.0278(8) 0.0005(6) -0.0104(7) -0.0139(7)
O17 0.0417(8) 0.0164(7) 0.0203(7) -0.0039(5) -0.0058(6) -0.0072(6)
O18 0.0417(8) 0.0172(7) 0.0123(6) 0.0007(5) -0.0039(6) -0.0055(6)
O19 0.0321(8) 0.0210(7) 0.0245(7) -0.0096(6) -0.0026(6) -0.0064(6)
O20 0.0336(9) 0.0349(9) 0.0391(9) 0.0078(7) 0.0057(7) 0.0014(7)
O21 0.0332(8) 0.0247(7) 0.0237(8) -0.0012(6) -0.0038(6) -0.0077(6)
O22 0.0880(15) 0.0473(11) 0.0322(10) -0.0059(8) 0.0041(9) 0.0090(10)
O23 0.0533(10) 0.0476(10) 0.0275(8) -0.0011(7) -0.0051(7) -0.0267(8)
C1 0.0244(10) 0.0187(10) 0.0208(10) -0.0044(8) -0.0037(8) -0.0045(8)
C2 0.0201(10) 0.0167(9) 0.0176(9) -0.0023(7) -0.0013(7) -0.0035(8)
C3 0.0239(10) 0.0192(9) 0.0121(9) -0.0042(7) -0.0010(7) -0.0056(8)
C4 0.0242(10) 0.0161(9) 0.0153(9) 0.0004(7) -0.0011(7) -0.0067(8)
C5 0.0204(9) 0.0176(9) 0.0150(9) -0.0020(7) -0.0010(7) -0.0046(8)
C6 0.0243(10) 0.0148(9) 0.0170(10) -0.0041(7) 0.0008(7) -0.0070(8)
C7 0.0213(9) 0.0184(10) 0.0154(9) 0.0002(7) 0.0005(7) -0.0056(8)
C8 0.0231(10) 0.0212(10) 0.0143(9) -0.0027(8) -0.0009(7) -0.0062(8)
C9 0.0228(10) 0.0199(10) 0.0175(10) 0.0009(8) -0.0010(7) -0.0061(8)
C10 0.0231(10) 0.0211(10) 0.0156(10) 0.0007(8) 0.0000(7) -0.0064(8)
C11 0.0206(9) 0.0168(9) 0.0159(9) -0.0007(7) 0.0003(7) -0.0044(8)
C12 0.0236(10) 0.0195(10) 0.0128(9) -0.0031(7) -0.0010(7) -0.0058(8)
C13 0.0197(9) 0.0164(9) 0.0187(10) -0.0027(7) -0.0014(7) -0.0043(7)
C14 0.0228(10) 0.0187(10) 0.0240(11) -0.0047(8) -0.0037(8) -0.0039(8)
C15 0.0246(10) 0.0153(9) 0.0159(9) 0.0013(7) -0.0007(7) -0.0062(8)
C16 0.0207(9) 0.0176(9) 0.0150(9) -0.0022(7) -0.0012(7) -0.0042(8)
C17 0.0238(10) 0.0146(9) 0.0175(10) -0.0022(7) -0.0003(7) -0.0062(8)
C18 0.0222(10) 0.0188(10) 0.0153(9) -0.0016(7) -0.0006(7) -0.0072(8)

loop_
_atom_type_symbol
_atom_type_description
_atom_type_scat_dispersion_real
_atom_type_scat_dispersion_imag
_atom_type_scat_source
C C 0.0033 0.0016 'International Tables Vol C Tables 4.2.6.8 and 6.1.1.4'
H H 0.0000 0.0000 'International Tables Vol C Tables 4.2.6.8 and 6.1.1.4'
Na Na 0.0362 0.0249 'International Tables Vol C Tables 4.2.6.8 and 6.1.1.4'
O O 0.0106 0.0060 'International Tables Vol C Tables 4.2.6.8 and 6.1.1.4'
Zn Zn 0.2839 1.4301 'International Tables Vol C Tables 4.2.6.8 and 6.1.1.4'

loop_
_geom_angle_atom_site_label_1
_geom_angle_atom_site_label_2
_geom_angle_atom_site_label_3
_geom_angle
_geom_angle_site_symmetry_1
_geom_angle_site_symmetry_3
O6 Zn1 O8 128.20(6) . .
O6 Zn1 O11 127.65(6) . .
O8 Zn1 O11 103.04(6) . .
O6 Zn1 O10 95.38(6) . .
O8 Zn1 O10 90.18(6) . .
O11 Zn1 O10 94.29(6) . .
O6 Zn1 O9 82.89(6) . .
O8 Zn1 O9 91.00(5) . .
O11 Zn1 O9 86.68(5) . .
O10 Zn1 O9 178.27(6) . .
O6 Zn1 Na2 50.21(4) . 2_666
O8 Zn1 Na2 89.42(4) . 2_666
O11 Zn1 Na2 132.66(4) . 2_666
O10 Zn1 Na2 131.67(5) . 2_666
O9 Zn1 Na2 47.09(4) . 2_666
O6 Zn1 Na1 84.71(4) . 2_676
O8 Zn1 Na1 145.52(4) . 2_676
O11 Zn1 Na1 43.02(4) . 2_676
O10 Zn1 Na1 97.24(4) . 2_676
O9 Zn1 Na1 82.48(4) . 2_676
Na2 Zn1 Na1 109.543(18) 2_666 2_676
O18 Zn2 O19 119.40(6) . .
O18 Zn2 O4 130.53(6) . 1_546
O19 Zn2 O4 108.12(6) . 1_546
O18 Zn2 O20 98.53(6) . .
O19 Zn2 O20 96.52(6) . .
O4 Zn2 O20 88.57(6) 1_546 .
O18 Zn2 O21 83.57(5) . .
O19 Zn2 O21 88.02(6) . .
O4 Zn2 O21 85.15(5) 1_546 .
O20 Zn2 O21 173.16(6) . .
O22 Na1 O5 86.91(7) . 2_676
O22 Na1 O17 98.63(7) . .
O5 Na1 O17 174.45(6) 2_676 .
O22 Na1 O19 96.73(6) . .
O5 Na1 O19 96.04(5) 2_676 .
O17 Na1 O19 83.03(5) . .
O22 Na1 O23 169.58(7) . .
O5 Na1 O23 89.00(6) 2_676 .
O17 Na1 O23 85.60(5) . .
O19 Na1 O23 93.23(5) . .
O22 Na1 O11 84.12(6) . 2_676
O5 Na1 O11 82.83(5) 2_676 2_676
O17 Na1 O11 98.01(5) . 2_676
O19 Na1 O11 178.56(5) . 2_676
O23 Na1 O11 85.86(5) . 2_676
O22 Na1 Zn1 93.63(5) . 2_676
O5 Na1 Zn1 52.05(4) 2_676 2_676
O17 Na1 Zn1 127.40(4) . 2_676
O19 Na1 Zn1 145.82(4) . 2_676
O23 Na1 Zn1 76.33(4) . 2_676
O11 Na1 Zn1 32.82(3) 2_676 2_676
O22 Na1 H22B 18.8 . .
O5 Na1 H22B 92.9 2_676 .
O17 Na1 H22B 92.4 . .
O19 Na1 H22B 113.8 . .
O23 Na1 H22B 152.5 . .
O11 Na1 H22B 67.3 2_676 .
Zn1 Na1 H22B 83.3 2_676 .
O22 Na1 H23B 169.2 . .
O5 Na1 H23B 87.7 2_676 .
O17 Na1 H23B 86.7 . .
O19 Na1 H23B 74.5 . .
O23 Na1 H23B 19.0 . .
O11 Na1 H23B 104.5 2_676 .
Zn1 Na1 H23B 90.5 2_676 .
H22B Na1 H23B 171.6 . .
O3 Na2 O7 176.70(6) 1_546 2_666
O3 Na2 O9 94.49(5) 1_546 2_666
O7 Na2 O9 84.23(5) 2_666 2_666
O3 Na2 O21 79.77(5) 1_546 .
O7 Na2 O21 101.73(6) 2_666 .
O9 Na2 O21 172.86(5) 2_666 .
O3 Na2 O18 78.19(5) 1_546 .
O7 Na2 O18 99.48(5) 2_666 .
O9 Na2 O18 112.93(5) 2_666 .
O21 Na2 O18 70.25(5) . .
O3 Na2 O6 105.18(5) 1_546 2_666
O7 Na2 O6 77.25(5) 2_666 2_666
O9 Na2 O6 69.64(5) 2_666 2_666
O21 Na2 O6 107.60(5) . 2_666
O18 Na2 O6 175.78(5) . 2_666
O3 Na2 Zn1 123.90(4) 1_546 2_666
O7 Na2 Zn1 56.79(4) 2_666 2_666
O9 Na2 Zn1 43.12(4) 2_666 2_666
O21 Na2 Zn1 137.79(4) . 2_666
O18 Na2 Zn1 142.32(4) . 2_666
O6 Na2 Zn1 37.54(3) 2_666 2_666
C9 O3 Na2 131.54(13) . 1_564
C9 O4 Zn2 109.58(12) . 1_564
C8 O5 Na1 139.16(15) . 2_676
C8 O6 Zn1 114.54(12) . .
C8 O6 Na2 134.69(13) . 2_666
Zn1 O6 Na2 92.26(5) . 2_666
C10 O7 Na2 132.23(13) . 2_666
C10 O8 Zn1 111.06(12) . .
Zn1 O9 Na2 89.79(5) . 2_666
Zn1 O9 H9A 113.7 . .
Na2 O9 H9A 113.7 2_666 .
Zn1 O9 H9B 113.7 . .
Na2 O9 H9B 113.6 2_666 .
H9A O9 H9B 111.0 . .
Zn1 O10 H10A 116.6 . .
Zn1 O10 H10B 135.2 . .
H10A O10 H10B 108.1 . .
Zn1 O11 Na1 104.17(6) . 2_676
Zn1 O11 H11A 110.9 . .
Na1 O11 H11A 110.9 2_676 .
Zn1 O11 H11B 110.9 . .
Na1 O11 H11B 110.9 2_676 .
H11A O11 H11B 109.0 . .
H12A O12 H12B 108.9 . .
H13A O13 H13B 108.6 . .
H14A O14 H14B 108.7 . .
C18 O17 Na1 124.25(13) . .
C18 O18 Zn2 117.71(12) . .
C18 O18 Na2 143.93(12) . .
Zn2 O18 Na2 93.94(5) . .
Zn2 O19 Na1 106.65(6) . .
Zn2 O19 H19A 110.4 . .
Na1 O19 H19A 110.3 . .
Zn2 O19 H19B 110.4 . .
Na1 O19 H19B 110.4 . .
H19A O19 H19B 108.7 . .
Zn2 O20 H20A 136.3 . .
Zn2 O20 H20B 115.4 . .
H20A O20 H20B 108.0 . .
Zn2 O21 Na2 89.57(5) . .
Zn2 O21 H21A 113.7 . .
Na2 O21 H21A 113.7 . .
Zn2 O21 H21B 113.7 . .
Na2 O21 H21B 113.7 . .
H21A O21 H21B 111.0 . .
Na1 O22 H22A 141.8 . .
Na1 O22 H22B 99.6 . .
H22A O22 H22B 108.5 . .
Na1 O23 H23A 90.8 . .
Na1 O23 H23B 85.0 . .
H23A O23 H23B 108.7 . .
O2 C1 O1 123.71(18) . .
O2 C1 C2 118.53(17) . .
O1 C1 C2 117.75(17) . .
C3 C2 C4 118.81(17) . .
C3 C2 C1 119.52(17) . .
C4 C2 C1 121.64(16) . .
C2 C3 C7 121.01(17) . .
C2 C3 H3 119.5 . .
C7 C3 H3 119.5 . .
C5 C4 C2 120.85(17) . .
C5 C4 H4 119.6 . .
C2 C4 H4 119.6 . .
C4 C5 C6 119.59(17) . .
C4 C5 C8 120.86(16) . .
C6 C5 C8 119.53(17) . .
C7 C6 C5 119.96(17) . .
C7 C6 H6 120.0 . .
C5 C6 H6 120.0 . .
C6 C7 C3 119.73(16) . .
C6 C7 C9 122.55(17) . .
C3 C7 C9 117.68(17) . .
O5 C8 O6 122.22(18) . .
O5 C8 C5 120.90(17) . .
O6 C8 C5 116.88(16) . .
O3 C9 O4 122.17(17) . .
O3 C9 C7 119.51(18) . .
O4 C9 C7 118.30(17) . .
O7 C10 O8 121.98(17) . .
O7 C10 C11 120.16(17) . .
O8 C10 C11 117.86(17) . .
C17 C11 C12 119.58(16) . .
C17 C11 C10 121.57(17) . .
C12 C11 C10 118.83(17) . .
C11 C12 C13 120.79(17) . .
C11 C12 H12 119.6 . .
C13 C12 H12 119.6 . .
C15 C13 C12 118.89(17) . .
C15 C13 C14 120.34(16) . .
C12 C13 C14 120.76(17) . .
O15 C14 O16 123.60(18) . .
O15 C14 C13 118.11(17) . .
O16 C14 C13 118.29(17) . .
C13 C15 C16 120.88(16) . .
C13 C15 H15 119.6 . .
C16 C15 H15 119.6 . .
C15 C16 C17 119.52(17) . .
C15 C16 C18 120.17(16) . .
C17 C16 C18 120.30(17) . .
C11 C17 C16 120.29(17) . .
C11 C17 H17 119.9 . .
C16 C17 H17 119.9 . .
O17 C18 O18 123.02(17) . .
O17 C18 C16 120.67(16) . .
O18 C18 C16 116.30(16) . .

loop_
_geom_bond_atom_site_label_1
_geom_bond_atom_site_label_2
_geom_bond_distance
_geom_bond_site_symmetry_2
Zn1 O6 1.9899(13) .
Zn1 O8 2.0064(13) .
Zn1 O11 2.0337(13) .
Zn1 O10 2.0716(15) .
Zn1 O9 2.2307(14) .
Zn1 Na2 3.2635(7) 2_666
Zn1 Na1 3.6383(7) 2_676
Zn2 O18 1.9705(13) .
Zn2 O19 2.0045(13) .
Zn2 O4 2.0116(13) 1_546
Zn2 O20 2.0542(15) .
Zn2 O21 2.2279(14) .
Na1 O22 2.319(2) .
Na1 O5 2.3432(17) 2_676
Na1 O17 2.4089(16) .
Na1 O19 2.4982(15) .
Na1 O23 2.5306(19) .
Na1 O11 2.5599(15) 2_676
Na1 Zn1 3.6383(7) 2_676
Na1 H22B 2.5997 .
Na1 H23B 2.5983 .
Na2 O3 2.3390(15) 1_546
Na2 O7 2.3429(15) 2_666
Na2 O9 2.3901(16) 2_666
Na2 O21 2.4022(16) .
Na2 O18 2.4702(15) .
Na2 O6 2.5095(15) 2_666
Na2 Zn1 3.2635(7) 2_666
O1 C1 1.256(2) .
O2 C1 1.253(2) .
O3 C9 1.243(2) .
O3 Na2 2.3390(15) 1_564
O4 C9 1.281(2) .
O4 Zn2 2.0116(13) 1_564
O5 C8 1.236(2) .
O5 Na1 2.3432(17) 2_676
O6 C8 1.281(2) .
O6 Na2 2.5095(15) 2_666
O7 C10 1.240(2) .
O7 Na2 2.3429(15) 2_666
O8 C10 1.285(2) .
O9 Na2 2.3901(16) 2_666
O9 H9A 0.8500 .
O9 H9B 0.8500 .
O10 H10A 0.8500 .
O10 H10B 0.8501 .
O11 Na1 2.5599(15) 2_676
O11 H11A 0.8500 .
O11 H11B 0.8498 .
O12 H12A 0.8500 .
O12 H12B 0.8499 .
O13 H13A 0.8499 .
O13 H13B 0.8499 .
O14 H14A 0.8500 .
O14 H14B 0.8500 .
O15 C14 1.249(2) .
O16 C14 1.259(2) .
O17 C18 1.248(2) .
O18 C18 1.277(2) .
O19 H19A 0.8500 .
O19 H19B 0.8501 .
O20 H20A 0.8500 .
O20 H20B 0.8501 .
O21 H21A 0.8500 .
O21 H21B 0.8500 .
O22 H22A 0.8500 .
O22 H22B 0.8501 .
O23 H23A 0.8501 .
O23 H23B 0.8500 .
C1 C2 1.506(3) .
C2 C3 1.386(3) .
C2 C4 1.393(3) .
C3 C7 1.388(3) .
C3 H3 0.9300 .
C4 C5 1.386(3) .
C4 H4 0.9300 .
C5 C6 1.395(3) .
C5 C8 1.498(3) .
C6 C7 1.388(3) .
C6 H6 0.9300 .
C7 C9 1.501(2) .
C10 C11 1.504(2) .
C11 C17 1.386(3) .
C11 C12 1.393(3) .
C12 C13 1.394(3) .
C12 H12 0.9300 .
C13 C15 1.388(3) .
C13 C14 1.511(3) .
C15 C16 1.392(3) .
C15 H15 0.9300 .
C16 C17 1.392(3) .
C16 C18 1.494(3) .
C17 H17 0.9300 .

loop_
_geom_hbond_atom_site_label_D
_geom_hbond_atom_site_label_H
_geom_hbond_atom_site_label_A
_geom_hbond_distance_DH
_geom_hbond_distance_HA
_geom_hbond_distance_DA
_geom_hbond_angle_DHA
_geom_hbond_site_symmetry_A
O11 H11A O14 0.85 1.91 2.749(2) 168.2 .
O12 H12B O7 0.85 2.02 2.826(2) 156.8 .
O13 H13A O2 0.85 1.84 2.6843(19) 172.1 .
O9 H9A O16 0.85 1.83 2.665(2) 167.2 2_666
O9 H9B O23 0.85 1.97 2.793(2) 162.8 2_676
O10 H10A O14 0.85 1.88 2.714(2) 168.2 1_455
O10 H10B O17 0.85 1.90 2.735(2) 168.4 2_576
O11 H11B O15 0.85 1.84 2.604(2) 149.6 1_565
O12 H12A O3 0.85 2.03 2.831(2) 156.9 2_575
O13 H13B O4 0.85 1.90 2.743(2) 172.2 1_545
O14 H14A O8 0.85 2.01 2.840(2) 164.9 2_676
O14 H14B O16 0.85 1.82 2.6469(19) 164.3 2_666
O19 H19A O13 0.85 1.90 2.741(2) 173.4 2_666
O19 H19B O1 0.85 1.82 2.5774(19) 147.1 1_556
O20 H20A O5 0.85 2.11 2.946(2) 166.8 2_576
O20 H20B O13 0.85 1.92 2.749(2) 166.3 2_566
O21 H21A O2 0.85 1.82 2.6359(19) 159.2 2_666
O21 H21B O12 0.85 2.12 2.757(2) 131.7 2_666
O22 H22A O12 0.85 1.94 2.785(2) 175.1 2_666
O22 H22B O15 0.85 1.85 2.698(2) 175.0 2_666
O23 H23A O10 0.85 2.18 3.023(2) 169.1 2_576
O23 H23B O1 0.85 1.90 2.741(2) 169.0 1_556

loop_
_geom_torsion_atom_site_label_1
_geom_torsion_atom_site_label_2
_geom_torsion_atom_site_label_3
_geom_torsion_atom_site_label_4
_geom_torsion
_geom_torsion_site_symmetry_1
_geom_torsion_site_symmetry_4
O8 Zn1 O6 C8 169.90(12) . .
O11 Zn1 O6 C8 -24.23(16) . .
O10 Zn1 O6 C8 75.41(14) . .
O9 Zn1 O6 C8 -104.45(14) . .
Na2 Zn1 O6 C8 -142.34(16) 2_666 .
Na1 Zn1 O6 C8 -21.39(13) 2_676 .
O8 Zn1 O6 Na2 -47.76(9) . 2_666
O11 Zn1 O6 Na2 118.11(6) . 2_666
O10 Zn1 O6 Na2 -142.24(6) . 2_666
O9 Zn1 O6 Na2 37.89(5) . 2_666
Na1 Zn1 O6 Na2 120.95(4) 2_676 2_666
O6 Zn1 O8 C10 9.57(16) . .
O11 Zn1 O8 C10 -158.99(13) . .
O10 Zn1 O8 C10 106.57(14) . .
O9 Zn1 O8 C10 -72.16(13) . .
Na2 Zn1 O8 C10 -25.10(13) 2_666 .
Na1 Zn1 O8 C10 -150.29(11) 2_676 .
O6 Zn1 O9 Na2 -40.12(5) . 2_666
O8 Zn1 O9 Na2 88.28(5) . 2_666
O11 Zn1 O9 Na2 -168.71(6) . 2_666
O10 Zn1 O9 Na2 -44.6(18) . 2_666
Na1 Zn1 O9 Na2 -125.69(4) 2_676 2_666
O6 Zn1 O11 Na1 4.15(9) . 2_676
O8 Zn1 O11 Na1 172.79(6) . 2_676
O10 Zn1 O11 Na1 -96.03(6) . 2_676
O9 Zn1 O11 Na1 82.53(6) . 2_676
Na2 Zn1 O11 Na1 71.29(7) 2_666 2_676
O22 Na1 O17 C18 18.59(15) . .
O5 Na1 O17 C18 -157.9(5) 2_676 .
O19 Na1 O17 C18 -77.20(14) . .
O23 Na1 O17 C18 -171.01(15) . .
O11 Na1 O17 C18 103.81(14) 2_676 .
Zn1 Na1 O17 C18 119.92(13) 2_676 .
O19 Zn2 O18 C18 -41.55(16) . .
O4 Zn2 O18 C18 156.40(13) 1_546 .
O20 Zn2 O18 C18 60.95(14) . .
O21 Zn2 O18 C18 -125.62(14) . .
O19 Zn2 O18 Na2 120.50(6) . .
O4 Zn2 O18 Na2 -41.54(9) 1_546 .
O20 Zn2 O18 Na2 -137.00(6) . .
O21 Zn2 O18 Na2 36.43(5) . .
O3 Na2 O18 C18 -159.9(2) 1_546 .
O7 Na2 O18 C18 17.7(2) 2_666 .
O9 Na2 O18 C18 -70.0(2) 2_666 .
O21 Na2 O18 C18 116.8(2) . .
O6 Na2 O18 C18 56.8(7) 2_666 .
Zn1 Na2 O18 C18 -28.5(3) 2_666 .
O3 Na2 O18 Zn2 47.68(6) 1_546 .
O7 Na2 O18 Zn2 -134.71(6) 2_666 .
O9 Na2 O18 Zn2 137.58(6) 2_666 .
O21 Na2 O18 Zn2 -35.56(5) . .
O6 Na2 O18 Zn2 -95.6(7) 2_666 .
Zn1 Na2 O18 Zn2 179.09(4) 2_666 .
O18 Zn2 O19 Na1 8.61(8) . .
O4 Zn2 O19 Na1 174.34(6) 1_546 .
O20 Zn2 O19 Na1 -95.03(7) . .
O21 Zn2 O19 Na1 90.10(6) . .
O22 Na1 O19 Zn2 -73.59(8) . .
O5 Na1 O19 Zn2 -161.17(7) 2_676 .
O17 Na1 O19 Zn2 24.33(6) . .
O23 Na1 O19 Zn2 109.50(6) . .
O11 Na1 O19 Zn2 160(2) 2_676 .
Zn1 Na1 O19 Zn2 179.73(4) 2_676 .
O18 Zn2 O21 Na2 -37.54(5) . .
O19 Zn2 O21 Na2 -157.42(5) . .
O4 Zn2 O21 Na2 94.21(5) 1_546 .
O20 Zn2 O21 Na2 70.8(5) . .
O3 Na2 O21 Zn2 -50.15(5) 1_546 .
O7 Na2 O21 Zn2 126.86(5) 2_666 .
O9 Na2 O21 Zn2 -86.8(4) 2_666 .
O18 Na2 O21 Zn2 30.87(4) . .
O6 Na2 O21 Zn2 -152.96(5) 2_666 .
Zn1 Na2 O21 Zn2 179.73(4) 2_666 .
O2 C1 C2 C3 177.51(18) . .
O1 C1 C2 C3 -1.2(3) . .
O2 C1 C2 C4 -0.7(3) . .
O1 C1 C2 C4 -179.46(18) . .
C4 C2 C3 C7 0.1(3) . .
C1 C2 C3 C7 -178.17(17) . .
C3 C2 C4 C5 -2.0(3) . .
C1 C2 C4 C5 176.28(17) . .
C2 C4 C5 C6 2.2(3) . .
C2 C4 C5 C8 -175.89(17) . .
C4 C5 C6 C7 -0.6(3) . .
C8 C5 C6 C7 177.51(17) . .
C5 C6 C7 C3 -1.2(3) . .
C5 C6 C7 C9 -179.06(17) . .
C2 C3 C7 C6 1.4(3) . .
C2 C3 C7 C9 179.43(17) . .
Na1 O5 C8 O6 67.1(3) 2_676 .
Na1 O5 C8 C5 -112.3(2) 2_676 .
Zn1 O6 C8 O5 -1.8(3) . .
Na2 O6 C8 O5 -122.62(19) 2_666 .
Zn1 O6 C8 C5 177.59(12) . .
Na2 O6 C8 C5 56.8(2) 2_666 .
C4 C5 C8 O5 -178.24(19) . .
C6 C5 C8 O5 3.6(3) . .
C4 C5 C8 O6 2.4(3) . .
C6 C5 C8 O6 -175.76(17) . .
Na2 O3 C9 O4 63.9(3) 1_564 .
Na2 O3 C9 C7 -114.53(18) 1_564 .
Zn2 O4 C9 O3 -3.9(2) 1_564 .
Zn2 O4 C9 C7 174.53(13) 1_564 .
C6 C7 C9 O3 177.45(18) . .
C3 C7 C9 O3 -0.5(3) . .
C6 C7 C9 O4 -1.1(3) . .
C3 C7 C9 O4 -178.98(17) . .
Na2 O7 C10 O8 60.4(3) 2_666 .
Na2 O7 C10 C11 -118.58(18) 2_666 .
Zn1 O8 C10 O7 -2.5(2) . .
Zn1 O8 C10 C11 176.54(13) . .
O7 C10 C11 C17 178.29(18) . .
O8 C10 C11 C17 -0.7(3) . .
O7 C10 C11 C12 -0.2(3) . .
O8 C10 C11 C12 -179.18(17) . .
C17 C11 C12 C13 1.2(3) . .
C10 C11 C12 C13 179.72(17) . .
C11 C12 C13 C15 -0.5(3) . .
C11 C12 C13 C14 -179.35(17) . .
C15 C13 C14 O15 -177.20(18) . .
C12 C13 C14 O15 1.6(3) . .
C15 C13 C14 O16 2.9(3) . .
C12 C13 C14 O16 -178.23(17) . .
C12 C13 C15 C16 -1.3(3) . .
C14 C13 C15 C16 177.61(17) . .
C13 C15 C16 C17 2.2(3) . .
C13 C15 C16 C18 -176.73(17) . .
C12 C11 C17 C16 -0.3(3) . .
C10 C11 C17 C16 -178.70(17) . .
C15 C16 C17 C11 -1.4(3) . .
C18 C16 C17 C11 177.51(17) . .
Na1 O17 C18 O18 64.3(2) . .
Na1 O17 C18 C16 -114.83(16) . .
Zn2 O18 C18 O17 6.3(2) . .
Na2 O18 C18 O17 -142.23(17) . .
Zn2 O18 C18 C16 -174.55(12) . .
Na2 O18 C18 C16 36.9(3) . .
C15 C16 C18 O17 -166.50(18) . .
C17 C16 C18 O17 14.5(3) . .
C15 C16 C18 O18 14.3(3) . .
C17 C16 C18 O18 -164.63(17) . .
